data_4123240
loop_
_publ_author_name
'Pike, Sebastian D.'
'Chadwick, F. Mark'
'Rees, Nicholas H.'
'Scott, Mark P.'
'Weller, Andrew S.'
'Kr\"amer, Tobias'
'Macgregor, Stuart A.'

_publ_section_title
;
 Solid-State Synthesis and Characterization of \s-Alkane Complexes,
 [Rh(L2)(\h(2),\h(2)-C7H12)][BAr(F)4] (L2 = Bidentate Chelating
 Phosphine).
;
_journal_issue 2
_journal_name_full 'Journal of the American Chemical Society'
_journal_page_first 820
_journal_page_last 833
_journal_paper_doi 10.1021/ja510437p
_journal_volume 137
_journal_year 2015
_chemical_compound_source SYN
_chemical_formula_moiety 'C58 H60 B1 F24 P2 Rh1'
_chemical_formula_sum 'C58 H60 B F24 P2 Rh'
_chemical_formula_weight 1388.73
_chemical_melting_point ?
_space_group_IT_number 14
_symmetry_cell_setting monoclinic
_symmetry_space_group_name_Hall '-P 2ybc'
_symmetry_space_group_name_H-M 'P 1 21/c 1'
_atom_sites_solution_hydrogens difmap
_atom_sites_solution_primary direct
_audit_creation_date 2014-08-13
_audit_creation_method CRYSTALS_ver_14.43
_cell_angle_alpha 90
_cell_angle_beta 107.0678(9)
_cell_angle_gamma 90
_cell_formula_units_Z 4
_cell_length_a 18.2898(2)
_cell_length_b 13.03780(10)
_cell_length_c 26.3494(2)
_cell_measurement_reflns_used 23850
_cell_measurement_temperature 150
_cell_measurement_theta_max 75
_cell_measurement_theta_min 3
_cell_volume 6006.52(10)
_computing_cell_refinement 'CrysAlis, (Oxford Diffraction, 2002)'
_computing_data_collection 'SuperNova, (Oxford Diffraction, 2010)'
_computing_data_reduction 'CrysAlis, (Oxford Diffraction, 2002)'
_computing_molecular_graphics 'CAMERON (Watkin et al., 1996)'
_computing_publication_material 'CRYSTALS (Betteridge et al., 2003)'
_computing_structure_refinement 'CRYSTALS (Betteridge et al., 2003)'
_computing_structure_solution 'SIR92 (Altomare et al., 1994)'
_diffrn_ambient_pressure 101
_diffrn_ambient_temperature 150
_diffrn_measured_fraction_theta_full 0.996
_diffrn_measured_fraction_theta_max 0.984
_diffrn_measurement_device Area
_diffrn_measurement_device_type 'Oxford Diffraction SuperNova'
_diffrn_measurement_method \w
_diffrn_radiation_monochromator graphite
_diffrn_radiation_type 'Cu K\a'
_diffrn_radiation_wavelength 1.54180
_diffrn_reflns_av_R_equivalents 0.033
_diffrn_reflns_limit_h_max 22
_diffrn_reflns_limit_h_min -21
_diffrn_reflns_limit_k_max 16
_diffrn_reflns_limit_k_min -9
_diffrn_reflns_limit_l_max 32
_diffrn_reflns_limit_l_min -31
_diffrn_reflns_number 44991
_diffrn_reflns_theta_full 72.048
_diffrn_reflns_theta_max 75.050
_diffrn_reflns_theta_min 3.674
_diffrn_standards_number 0
_exptl_absorpt_coefficient_mu 3.816
_exptl_absorpt_correction_T_max 0.47
_exptl_absorpt_correction_T_min 0.30
_exptl_absorpt_correction_type multi-scan
_exptl_absorpt_process_details 'CrysAlis, (Oxford Diffraction, 2002)'
_exptl_crystal_colour yellow
_exptl_crystal_density_diffrn 1.536
_exptl_crystal_density_meas 'not measured'
_exptl_crystal_density_method 'not measured'
_exptl_crystal_description block
_exptl_crystal_F_000 2816
_exptl_crystal_size_max 0.500
_exptl_crystal_size_mid 0.500
_exptl_crystal_size_min 0.200
_refine_diff_density_max 0.82
_refine_diff_density_min -0.72
_refine_ls_extinction_method None
_refine_ls_goodness_of_fit_ref 0.9165
_refine_ls_hydrogen_treatment constr
_refine_ls_matrix_type full
_refine_ls_number_parameters 829
_refine_ls_number_reflns 12128
_refine_ls_number_restraints 216
_refine_ls_R_factor_all 0.0374
_refine_ls_R_factor_gt 0.0329
_refine_ls_shift/su_max 0.0671810
_refine_ls_shift/su_mean 0.0014323
_refine_ls_structure_factor_coef Fsqd
_refine_ls_weighting_details
;
 Method, part 1, Chebychev polynomial, (Watkin, 1994, Prince, 1982) 
 [weight] = 1.0/[A~0~*T~0~(x)+A~1~*T~1~(x) ... +A~n-1~]*T~n-1~(x)] 
 where A~i~ are the Chebychev coefficients listed below and x= Fcalc/Fmax 
 Method = Robust Weighting (Prince, 1982) 
 W = [weight] * [1-(deltaF/6*sigmaF)^2^]^2^ 
 A~i~ are: 
 0.112E+04 0.184E+04 0.110E+04 441. 97.0 
;
_refine_ls_weighting_scheme calc
_refine_ls_wR_factor_all 0.0790
_refine_ls_wR_factor_gt 0.0744
_refine_ls_wR_factor_ref 0.0789
_reflns_limit_h_max 21
_reflns_limit_h_min -22
_reflns_limit_k_max 16
_reflns_limit_k_min 0
_reflns_limit_l_max 32
_reflns_limit_l_min 0
_reflns_number_gt 10821
_reflns_number_total 12178
_reflns_threshold_expression I>2.0\s(I)
_oxford_diffrn_Wilson_B_factor 1.95
_oxford_diffrn_Wilson_scale 0.40
_oxford_refine_ls_r_factor_ref 0.0374
_oxford_refine_ls_scale 1.669(4)
_oxford_reflns_number_all 12129
_oxford_reflns_threshold_expression_ref I>-3.0\s(I)
_oxford_structure_analysis_title '202fmc14.cif_od At 16:57 on 25/ 3'
_cod_data_source_file ja510437p_si_001.cif
_cod_data_source_block '[2-BArF4]'
_cod_depositor_comments
;
The following automatic conversions were performed:

'_chemical_melting_point' value 'not measured' was changed to '?' -
the value is undefined or not given.

Automatic conversion script
Id: cif_fix_values 2935 2014-11-11 08:27:57Z andrius 

 Adding full bibliography for 4123238--4123246.cif.
;
_cod_original_sg_symbol_H-M 'P 1 21/c 1 '
_cod_original_formula_sum 'C58 H60 B1 F24 P2 Rh1'
_cod_database_code 4123240

loop_
_symmetry_equiv_pos_as_xyz
x,y,z
-x,-y,-z
-x,y+1/2,-z+1/2
x,-y+1/2,z+1/2

loop_
_atom_site_label
_atom_site_type_symbol
_atom_site_fract_x
_atom_site_fract_y
_atom_site_fract_z
_atom_site_U_iso_or_equiv
_atom_site_occupancy
_atom_site_adp_type
_atom_site_refinement_flags_posn
_atom_site_disorder_assembly
_atom_site_disorder_group
C1 C 0.91105(12) 0.61495(18) 0.75188(9) 0.0284 1.0000 Uani . . .
C2 C 0.91164(13) 0.67909(19) 0.70334(9) 0.0334 1.0000 Uani . . .
C3 C 0.99361(14) 0.7061(2) 0.70464(11) 0.0409 1.0000 Uani . . .
C4 C 1.04258(15) 0.6106(2) 0.70894(10) 0.0432 1.0000 Uani . . .
C5 C 1.04015(14) 0.5435(2) 0.75600(10) 0.0395 1.0000 Uani . . .
C6 C 0.95766(13) 0.51670(19) 0.75350(9) 0.0322 1.0000 Uani . . .
C7 C 0.82514(12) 0.50841(18) 0.81312(9) 0.0285 1.0000 Uani . . .
C8 C 0.88493(14) 0.5415(2) 0.86487(9) 0.0377 1.0000 Uani . . .
C9 C 0.89763(16) 0.4555(2) 0.90615(11) 0.0461 1.0000 Uani . . .
C10 C 0.82321(17) 0.4251(2) 0.91718(11) 0.0486 1.0000 Uani . . .
C11 C 0.76219(16) 0.3963(2) 0.86597(11) 0.0447 1.0000 Uani . . .
C12 C 0.74977(14) 0.4818(2) 0.82446(10) 0.0364 1.0000 Uani . . .
C13 C 0.80065(13) 0.72646(18) 0.78502(10) 0.0326 1.0000 Uani . . .
C14 C 0.71623(13) 0.74641(18) 0.77791(9) 0.0316 1.0000 Uani . . .
C15 C 0.56266(12) 0.68712(17) 0.71809(9) 0.0274 1.0000 Uani . . .
C16 C 0.56095(13) 0.59649(18) 0.75492(10) 0.0322 1.0000 Uani . . .
C17 C 0.48037(15) 0.5777(2) 0.75897(12) 0.0425 1.0000 Uani . . .
C18 C 0.44664(14) 0.6734(2) 0.77659(11) 0.0410 1.0000 Uani . . .
C19 C 0.44866(14) 0.7629(2) 0.74046(10) 0.0406 1.0000 Uani . . .
C20 C 0.52973(14) 0.78307(18) 0.73715(11) 0.0360 1.0000 Uani . . .
P1 P 0.81310(3) 0.60044(4) 0.75771(2) 0.0246 1.0000 Uani . . .
P2 P 0.65977(3) 0.70589(4) 0.71117(2) 0.0255 1.0000 Uani . . .
F1 F 0.50579(8) 0.59501(13) 0.58801(7) 0.0488 1.0000 Uani . . .
F2 F 0.49942(9) 0.43906(15) 0.56112(7) 0.0554 1.0000 Uani . . .
F3 F 0.49882(8) 0.47287(15) 0.64076(6) 0.0505 1.0000 Uani . . .
F4 F 0.76255(12) 0.22742(12) 0.67095(7) 0.0635 1.0000 Uani . . .
F5 F 0.73412(10) 0.28770(13) 0.73851(7) 0.0533 1.0000 Uani . . .
F6 F 0.84052(8) 0.32689(11) 0.72504(6) 0.0410 1.0000 Uani . . .
F7 F 0.93855(12) 0.23199(14) 0.57850(11) 0.0802 1.0000 Uani . . .
F8 F 1.00521(18) 0.2918(2) 0.65376(9) 0.1074 1.0000 Uani . . .
F9 F 1.05461(11) 0.27411(15) 0.59089(9) 0.0677 1.0000 Uani . . .
F10 F 1.09180(10) 0.69473(15) 0.60648(6) 0.0585 1.0000 Uani . . .
F11 F 1.10663(9) 0.61705(16) 0.53879(7) 0.0581 1.0000 Uani . . .
F12 F 1.02209(9) 0.73536(14) 0.52848(7) 0.0572 1.0000 Uani . . .
F13 F 0.87231(17) 0.92649(16) 0.62986(9) 0.1040 1.0000 Uani . . .
F14 F 0.82003(12) 1.03946(13) 0.57395(9) 0.0717 1.0000 Uani . . .
F15 F 0.90805(13) 0.9474(2) 0.56079(14) 0.1103 1.0000 Uani . . .
F16 F 0.61844(15) 0.94051(17) 0.41345(11) 0.1041 1.0000 Uani . . .
F17 F 0.62101(19) 0.7915(2) 0.38708(9) 0.1247 1.0000 Uani . . .
F18 F 0.55268(12) 0.8243(3) 0.43392(11) 0.1183 1.0000 Uani . . .
F19 F 0.79171(9) 0.53280(16) 0.35892(6) 0.0551 1.0000 Uani . . .
F20 F 0.67111(10) 0.53440(16) 0.32741(7) 0.0629 1.0000 Uani . . .
F21 F 0.73030(17) 0.39627(16) 0.32402(8) 0.0852 1.0000 Uani . . .
F22 F 0.69063(12) 0.16426(14) 0.49668(10) 0.0814 1.0000 Uani . . .
F23 F 0.60543(11) 0.18132(13) 0.42246(7) 0.0595 1.0000 Uani . . .
F24 F 0.58549(12) 0.23980(14) 0.49250(8) 0.0641 1.0000 Uani . . .
C27 C 0.73647(11) 0.52739(15) 0.59831(8) 0.0229 1.0000 Uani . . .
C28 C 0.65849(12) 0.54747(17) 0.59222(8) 0.0256 1.0000 Uani . . .
C29 C 0.61572(12) 0.49086(18) 0.61987(9) 0.0277 1.0000 Uani . . .
C30 C 0.64934(13) 0.41172(17) 0.65520(9) 0.0289 1.0000 Uani . . .
C31 C 0.72863(12) 0.39944(16) 0.66694(9) 0.0260 1.0000 Uani . . .
C32 C 0.77112(12) 0.45887(16) 0.64005(8) 0.0233 1.0000 Uani . . .
C33 C 0.53002(13) 0.5003(2) 0.60276(10) 0.0373 1.0000 Uani . . .
C34 C 0.76637(14) 0.31142(18) 0.70085(10) 0.0343 1.0000 Uani . . .
C35 C 0.86512(11) 0.53822(17) 0.56375(8) 0.0237 1.0000 Uani . . .
C36 C 0.89098(13) 0.43778(17) 0.57681(9) 0.0273 1.0000 Uani . . .
C37 C 0.96658(13) 0.40888(19) 0.58419(9) 0.0329 1.0000 Uani . . .
C38 C 1.02003(13) 0.4788(2) 0.57761(9) 0.0353 1.0000 Uani . . .
C39 C 0.99586(13) 0.57774(19) 0.56341(9) 0.0311 1.0000 Uani . . .
C40 C 0.92026(12) 0.60699(17) 0.55645(8) 0.0259 1.0000 Uani . . .
C41 C 0.99027(18) 0.3022(2) 0.60124(12) 0.0516 1.0000 Uani . . .
C42 C 1.05310(14) 0.6562(2) 0.55873(10) 0.0400 1.0000 Uani . . .
C43 C 0.75428(12) 0.68564(16) 0.53622(8) 0.0238 1.0000 Uani . . .
C44 C 0.79960(12) 0.76467(17) 0.56547(9) 0.0275 1.0000 Uani . . .
C45 C 0.79026(13) 0.86661(18) 0.54943(10) 0.0319 1.0000 Uani . . .
C46 C 0.73202(13) 0.89547(17) 0.50489(10) 0.0314 1.0000 Uani . . .
C47 C 0.68336(13) 0.82007(18) 0.47720(9) 0.0304 1.0000 Uani . . .
C48 C 0.69447(12) 0.71747(17) 0.49241(9) 0.0271 1.0000 Uani . . .
C49 C 0.84700(17) 0.9449(2) 0.57854(14) 0.0518 1.0000 Uani . . .
C50 C 0.61885(17) 0.8470(2) 0.42954(12) 0.0478 1.0000 Uani . . .
C51 C 0.73447(11) 0.48968(16) 0.50007(8) 0.0235 1.0000 Uani . . .
C52 C 0.74490(12) 0.51170(17) 0.45042(8) 0.0262 1.0000 Uani . . .
C53 C 0.72044(13) 0.44594(17) 0.40755(9) 0.0284 1.0000 Uani . . .
C54 C 0.68523(13) 0.35368(17) 0.41205(9) 0.0305 1.0000 Uani . . .
C55 C 0.67423(12) 0.32972(17) 0.46035(9) 0.0283 1.0000 Uani . . .
C56 C 0.69790(12) 0.39678(17) 0.50333(9) 0.0265 1.0000 Uani . . .
C57 C 0.72958(15) 0.4757(2) 0.35502(9) 0.0395 1.0000 Uani . . .
C58 C 0.63936(15) 0.22962(19) 0.46802(11) 0.0395 1.0000 Uani . . .
B1 B 0.77340(13) 0.56493(18) 0.55122(9) 0.0224 1.0000 Uani . . .
Rh1 Rh 0.714541(8) 0.567779(11) 0.684335(6) 0.0221 1.0000 Uani . . .
C240 C 0.6030(4) 1.0081(4) 0.6091(2) 0.0528 0.4224 Uani D 1 2
C241 C 0.6410(3) 0.9928(4) 0.59715(19) 0.0613 0.5776 Uani D 1 1
C230 C 0.5686(2) 0.9361(4) 0.59910(19) 0.0560 0.5776 Uani D 1 1
C231 C 0.5886(3) 0.9053(4) 0.58097(17) 0.0451 0.4224 Uani D 1 2
C210 C 0.6447(3) 0.8299(3) 0.67500(17) 0.0312 0.5776 Uani D 1 1
C211 C 0.6624(3) 0.8161(4) 0.6645(2) 0.0287 0.4224 Uani D 1 2
C260 C 0.6770(3) 0.9204(4) 0.69375(17) 0.0363 0.4224 Uani D 1 2
C261 C 0.7187(2) 0.8820(3) 0.67278(18) 0.0473 0.5776 Uani D 1 1
C250 C 0.6812(4) 1.0022(5) 0.6505(3) 0.0682 0.4224 Uani D 1 2
C251 C 0.6960(3) 0.9953(3) 0.6545(2) 0.0745 0.5776 Uani D 1 1
C220 C 0.5909(3) 0.8223(3) 0.6174(2) 0.0366 0.5776 Uani D 1 1
C221 C 0.5819(3) 0.8209(4) 0.6223(3) 0.0356 0.4224 Uani D 1 2
H11 H 0.9389 0.6544 0.7837 0.0349 1.0000 Uiso R . .
H21 H 0.8819 0.7424 0.7021 0.0416 1.0000 Uiso R . .
H22 H 0.8867 0.6388 0.6718 0.0409 1.0000 Uiso R . .
H31 H 1.0161 0.7489 0.7359 0.0497 1.0000 Uiso R . .
H32 H 0.9930 0.7450 0.6723 0.0503 1.0000 Uiso R . .
H41 H 1.0960 0.6303 0.7121 0.0523 1.0000 Uiso R . .
H42 H 1.0228 0.5707 0.6765 0.0519 1.0000 Uiso R . .
H51 H 1.0632 0.5815 0.7891 0.0479 1.0000 Uiso R . .
H52 H 1.0687 0.4800 0.7554 0.0482 1.0000 Uiso R . .
H61 H 0.9575 0.4743 0.7839 0.0401 1.0000 Uiso R . .
H62 H 0.9339 0.4785 0.7209 0.0401 1.0000 Uiso R . .
H71 H 0.8438 0.4437 0.8013 0.0341 1.0000 Uiso R . .
H81 H 0.8658 0.6031 0.8785 0.0474 1.0000 Uiso R . .
H82 H 0.9332 0.5583 0.8581 0.0473 1.0000 Uiso R . .
H91 H 0.9351 0.4781 0.9393 0.0584 1.0000 Uiso R . .
H92 H 0.9179 0.3943 0.8925 0.0583 1.0000 Uiso R . .
H101 H 0.8039 0.4843 0.9327 0.0591 1.0000 Uiso R . .
H102 H 0.8325 0.3661 0.9416 0.0586 1.0000 Uiso R . .
H111 H 0.7142 0.3834 0.8740 0.0552 1.0000 Uiso R . .
H112 H 0.7792 0.3336 0.8515 0.0555 1.0000 Uiso R . .
H121 H 0.7310 0.5434 0.8387 0.0439 1.0000 Uiso R . .
H122 H 0.7119 0.4608 0.7909 0.0445 1.0000 Uiso R . .
H131 H 0.8305 0.7289 0.8222 0.0404 1.0000 Uiso R . .
H132 H 0.8207 0.7781 0.7656 0.0405 1.0000 Uiso R . .
H141 H 0.7070 0.8195 0.7824 0.0389 1.0000 Uiso R . .
H142 H 0.6991 0.7042 0.8030 0.0388 1.0000 Uiso R . .
H151 H 0.5293 0.6693 0.6822 0.0333 1.0000 Uiso R . .
H161 H 0.5952 0.6122 0.7906 0.0401 1.0000 Uiso R . .
H162 H 0.5792 0.5364 0.7410 0.0400 1.0000 Uiso R . .
H171 H 0.4810 0.5215 0.7836 0.0528 1.0000 Uiso R . .
H172 H 0.4475 0.5595 0.7234 0.0523 1.0000 Uiso R . .
H181 H 0.4770 0.6908 0.8132 0.0503 1.0000 Uiso R . .
H182 H 0.3931 0.6601 0.7758 0.0502 1.0000 Uiso R . .
H191 H 0.4299 0.8256 0.7539 0.0488 1.0000 Uiso R . .
H192 H 0.4141 0.7465 0.7043 0.0499 1.0000 Uiso R . .
H201 H 0.5629 0.8003 0.7724 0.0453 1.0000 Uiso R . .
H202 H 0.5301 0.8413 0.7133 0.0455 1.0000 Uiso R . .
H281 H 0.6314 0.6030 0.5679 0.0323 1.0000 Uiso R . .
H301 H 0.6195 0.3706 0.6724 0.0355 1.0000 Uiso R . .
H321 H 0.8263 0.4463 0.6498 0.0291 1.0000 Uiso R . .
H361 H 0.8552 0.3866 0.5799 0.0329 1.0000 Uiso R . .
H381 H 1.0720 0.4596 0.5830 0.0432 1.0000 Uiso R . .
H401 H 0.9057 0.6760 0.5463 0.0321 1.0000 Uiso R . .
H441 H 0.8388 0.7480 0.5972 0.0337 1.0000 Uiso R . .
H461 H 0.7253 0.9649 0.4937 0.0378 1.0000 Uiso R . .
H481 H 0.6597 0.6674 0.4721 0.0334 1.0000 Uiso R . .
H521 H 0.7704 0.5741 0.4462 0.0329 1.0000 Uiso R . .
H541 H 0.6691 0.3078 0.3836 0.0373 1.0000 Uiso R . .
H561 H 0.6888 0.3785 0.5361 0.0330 1.0000 Uiso R . .
H2401 H 0.5647 1.0212 0.6273 0.0653 0.4224 Uiso R 1 2
H2402 H 0.6017 1.0633 0.5839 0.0650 0.4224 Uiso R 1 2
H2411 H 0.6286 1.0631 0.5843 0.0752 0.5776 Uiso R 1 1
H2412 H 0.6650 0.9555 0.5738 0.0752 0.5776 Uiso R 1 1
H2301 H 0.5443 0.9700 0.6238 0.0683 0.5776 Uiso R 1 1
H2302 H 0.5320 0.9339 0.5638 0.0681 0.5776 Uiso R 1 1
H2311 H 0.6310 0.8885 0.5674 0.0582 0.4224 Uiso R 1 2
H2312 H 0.5415 0.9067 0.5519 0.0578 0.4224 Uiso R 1 2
H2101 H 0.6219 0.8768 0.6954 0.0432 0.5776 Uiso R 1 1
H2111 H 0.7021 0.8026 0.6464 0.0421 0.4224 Uiso R 1 2
H2601 H 0.7257 0.9175 0.7221 0.0480 0.4224 Uiso R 1 2
H2602 H 0.6360 0.9364 0.7094 0.0478 0.4224 Uiso R 1 2
H2611 H 0.7555 0.8826 0.7084 0.0582 0.5776 Uiso R 1 1
H2612 H 0.7419 0.8469 0.6480 0.0583 0.5776 Uiso R 1 1
H2501 H 0.6942 1.0691 0.6677 0.0794 0.4224 Uiso R 1 2
H2502 H 0.7193 0.9815 0.6338 0.0792 0.4224 Uiso R 1 2
H2511 H 0.7431 1.0313 0.6543 0.0888 0.5776 Uiso R 1 1
H2512 H 0.6718 1.0277 0.6787 0.0891 0.5776 Uiso R 1 1
H2201 H 0.6163 0.7893 0.5948 0.0393 0.5776 Uiso R 1 1
H2202 H 0.5430 0.7849 0.6169 0.0402 0.5776 Uiso R 1 1
H2211 H 0.5423 0.8372 0.6384 0.0450 0.4224 Uiso R 1 2
H2212 H 0.5724 0.7538 0.6041 0.0453 0.4224 Uiso R 1 2

loop_
_atom_site_aniso_label
_atom_site_aniso_U_11
_atom_site_aniso_U_22
_atom_site_aniso_U_33
_atom_site_aniso_U_23
_atom_site_aniso_U_13
_atom_site_aniso_U_12
C1 0.0233(10) 0.0331(12) 0.0271(10) -0.0015(9) 0.0050(8) -0.0066(9)
C2 0.0283(11) 0.0372(13) 0.0330(12) 0.0032(10) 0.0062(9) -0.0070(10)
C3 0.0342(13) 0.0478(15) 0.0415(14) 0.0019(11) 0.0123(11) -0.0131(11)
C4 0.0314(12) 0.0621(18) 0.0376(13) -0.0014(12) 0.0126(10) -0.0082(12)
C5 0.0266(12) 0.0553(16) 0.0355(13) -0.0005(11) 0.0074(10) 0.0016(11)
C6 0.0265(11) 0.0373(12) 0.0326(11) 0.0010(10) 0.0082(9) 0.0002(9)
C7 0.0267(11) 0.0303(11) 0.0289(11) -0.0012(9) 0.0088(9) -0.0006(9)
C8 0.0353(13) 0.0456(14) 0.0293(12) 0.0011(11) 0.0048(10) -0.0039(11)
C9 0.0414(14) 0.0610(18) 0.0322(13) 0.0089(12) 0.0051(11) 0.0024(13)
C10 0.0505(16) 0.0600(18) 0.0400(14) 0.0139(13) 0.0205(13) 0.0092(14)
C11 0.0396(14) 0.0468(15) 0.0517(16) 0.0156(13) 0.0198(12) 0.0008(12)
C12 0.0295(12) 0.0407(14) 0.0406(13) 0.0069(11) 0.0129(10) -0.0003(10)
C13 0.0272(11) 0.0294(11) 0.0377(12) -0.0082(10) 0.0040(9) -0.0056(9)
C14 0.0299(11) 0.0272(11) 0.0366(12) -0.0097(9) 0.0080(9) -0.0043(9)
C15 0.0241(10) 0.0242(10) 0.0323(11) -0.0042(9) 0.0060(8) 0.0013(8)
C16 0.0264(11) 0.0253(11) 0.0461(13) -0.0017(10) 0.0126(10) 0.0000(9)
C17 0.0322(13) 0.0379(14) 0.0616(17) -0.0037(12) 0.0200(12) -0.0057(10)
C18 0.0300(12) 0.0493(15) 0.0472(14) -0.0040(12) 0.0169(11) 0.0008(11)
C19 0.0349(13) 0.0471(15) 0.0410(13) -0.0049(11) 0.0129(11) 0.0135(11)
C20 0.0407(13) 0.0269(11) 0.0440(13) -0.0024(10) 0.0183(11) 0.0059(10)
P1 0.0207(2) 0.0249(3) 0.0263(3) -0.0027(2) 0.0040(2) -0.0038(2)
P2 0.0234(2) 0.0204(2) 0.0322(3) -0.0031(2) 0.0073(2) -0.0021(2)
F1 0.0226(7) 0.0555(10) 0.0648(10) -0.0007(8) 0.0071(7) 0.0070(7)
F2 0.0281(7) 0.0770(12) 0.0548(10) -0.0316(9) 0.0023(7) -0.0111(7)
F3 0.0264(7) 0.0761(12) 0.0535(9) -0.0051(8) 0.0190(7) -0.0097(7)
F4 0.0978(14) 0.0219(7) 0.0602(11) -0.0068(7) 0.0067(10) 0.0041(8)
F5 0.0513(9) 0.0572(10) 0.0570(10) 0.0287(8) 0.0245(8) 0.0023(8)
F6 0.0340(7) 0.0342(7) 0.0510(9) 0.0131(6) 0.0068(6) 0.0047(6)
F7 0.0613(12) 0.0345(9) 0.142(2) 0.0217(11) 0.0251(13) 0.0139(9)
F8 0.165(3) 0.1017(18) 0.0635(13) 0.0491(13) 0.0456(15) 0.0864(18)
F9 0.0519(10) 0.0593(11) 0.0901(14) 0.0084(10) 0.0181(10) 0.0356(9)
F10 0.0544(10) 0.0781(12) 0.0426(9) -0.0153(8) 0.0137(8) -0.0336(9)
F11 0.0319(8) 0.0861(13) 0.0647(11) -0.0128(10) 0.0271(8) -0.0076(8)
F12 0.0378(8) 0.0650(11) 0.0698(11) 0.0191(9) 0.0176(8) -0.0104(8)
F13 0.140(2) 0.0466(11) 0.0759(15) -0.0120(10) -0.0458(15) -0.0188(13)
F14 0.0696(12) 0.0248(8) 0.1076(16) -0.0129(9) 0.0057(11) -0.0043(8)
F15 0.0504(12) 0.0972(18) 0.191(3) -0.0700(19) 0.0484(16) -0.0388(12)
F16 0.1059(19) 0.0595(13) 0.1049(19) 0.0443(13) -0.0345(15) 0.0032(12)
F17 0.161(3) 0.133(2) 0.0442(12) -0.0119(13) -0.0268(14) 0.077(2)
F18 0.0386(11) 0.185(3) 0.1084(19) 0.079(2) -0.0137(11) -0.0017(14)
F19 0.0359(8) 0.0958(14) 0.0339(8) 0.0036(8) 0.0106(6) -0.0164(9)
F20 0.0441(9) 0.0827(13) 0.0491(10) 0.0354(9) -0.0062(7) -0.0155(9)
F21 0.164(2) 0.0614(12) 0.0454(10) -0.0125(9) 0.0550(13) -0.0144(14)
F22 0.0719(13) 0.0314(9) 0.1188(18) 0.0270(10) -0.0064(12) -0.0053(9)
F23 0.0698(12) 0.0469(10) 0.0648(11) -0.0236(8) 0.0246(9) -0.0298(9)
F24 0.0847(13) 0.0449(10) 0.0814(13) -0.0136(9) 0.0538(11) -0.0268(9)
C27 0.0215(10) 0.0205(9) 0.0257(10) -0.0042(8) 0.0054(8) -0.0014(8)
C28 0.0219(10) 0.0279(10) 0.0252(10) -0.0046(8) 0.0043(8) 0.0001(8)
C29 0.0184(10) 0.0329(11) 0.0310(11) -0.0091(9) 0.0062(8) -0.0042(8)
C30 0.0281(11) 0.0264(11) 0.0331(11) -0.0059(9) 0.0105(9) -0.0097(9)
C31 0.0288(11) 0.0208(10) 0.0281(10) -0.0021(8) 0.0079(8) -0.0036(8)
C32 0.0211(9) 0.0225(10) 0.0263(10) -0.0029(8) 0.0068(8) -0.0012(8)
C33 0.0241(11) 0.0477(15) 0.0395(13) -0.0113(11) 0.0085(10) -0.0057(10)
C34 0.0396(13) 0.0264(11) 0.0374(12) 0.0009(10) 0.0123(10) -0.0037(10)
C35 0.0215(10) 0.0275(10) 0.0211(9) -0.0017(8) 0.0048(8) 0.0012(8)
C36 0.0270(11) 0.0274(11) 0.0269(10) 0.0016(8) 0.0068(9) 0.0032(8)
C37 0.0306(12) 0.0365(13) 0.0291(11) 0.0020(10) 0.0049(9) 0.0123(10)
C38 0.0219(10) 0.0492(15) 0.0331(12) -0.0035(10) 0.0056(9) 0.0094(10)
C39 0.0239(11) 0.0432(13) 0.0261(11) -0.0061(9) 0.0074(9) -0.0010(9)
C40 0.0232(10) 0.0273(11) 0.0270(10) -0.0030(8) 0.0068(8) 0.0009(8)
C41 0.0511(17) 0.0489(17) 0.0533(17) 0.0131(14) 0.0131(14) 0.0250(14)
C42 0.0265(11) 0.0570(16) 0.0379(13) -0.0054(12) 0.0117(10) -0.0067(11)
C43 0.0218(9) 0.0223(10) 0.0278(10) 0.0006(8) 0.0082(8) 0.0024(8)
C44 0.0262(10) 0.0251(10) 0.0294(11) -0.0020(9) 0.0053(8) 0.0041(8)
C45 0.0319(11) 0.0247(11) 0.0392(12) -0.0064(9) 0.0105(10) 0.0014(9)
C46 0.0346(12) 0.0217(10) 0.0406(13) 0.0053(9) 0.0150(10) 0.0051(9)
C47 0.0304(11) 0.0281(11) 0.0325(11) 0.0052(9) 0.0091(9) 0.0062(9)
C48 0.0244(10) 0.0249(10) 0.0307(11) 0.0006(8) 0.0062(8) 0.0021(8)
C49 0.0422(15) 0.0323(14) 0.072(2) -0.0123(13) 0.0033(14) -0.0013(12)
C50 0.0488(16) 0.0368(14) 0.0484(16) 0.0097(12) -0.0006(13) 0.0091(12)
C51 0.0192(9) 0.0220(10) 0.0270(10) 0.0009(8) 0.0031(8) 0.0041(8)
C52 0.0237(10) 0.0251(10) 0.0278(10) 0.0012(8) 0.0046(8) 0.0014(8)
C53 0.0268(11) 0.0301(11) 0.0252(10) 0.0006(9) 0.0027(8) 0.0041(9)
C54 0.0301(11) 0.0268(11) 0.0301(11) -0.0048(9) 0.0017(9) 0.0021(9)
C55 0.0241(10) 0.0216(10) 0.0376(12) -0.0024(9) 0.0063(9) 0.0011(8)
C56 0.0246(10) 0.0245(10) 0.0300(11) 0.0020(8) 0.0076(8) 0.0022(8)
C57 0.0457(14) 0.0421(14) 0.0270(11) -0.0010(10) 0.0049(10) -0.0071(11)
C58 0.0420(14) 0.0283(12) 0.0476(14) -0.0052(11) 0.0124(11) -0.0047(10)
B1 0.0199(11) 0.0219(11) 0.0244(11) -0.0002(9) 0.0049(9) 0.0009(8)
Rh1 0.01846(8) 0.02195(8) 0.02508(8) -0.00251(5) 0.00516(6) -0.00249(5)
C240 0.075(4) 0.030(3) 0.060(4) 0.018(3) 0.030(3) 0.002(3)
C241 0.080(4) 0.040(3) 0.082(4) 0.022(3) 0.052(3) 0.015(3)
C230 0.067(3) 0.043(3) 0.063(3) 0.020(2) 0.029(3) 0.018(3)
C231 0.054(4) 0.039(3) 0.048(3) 0.012(3) 0.025(3) 0.006(3)
C210 0.035(3) 0.024(2) 0.041(2) 0.0020(18) 0.021(2) -0.0019(18)
C211 0.026(3) 0.024(3) 0.045(3) -0.001(2) 0.023(3) 0.001(2)
C260 0.038(3) 0.022(2) 0.054(3) -0.003(2) 0.021(3) -0.001(2)
C261 0.046(2) 0.032(2) 0.072(3) 0.005(2) 0.030(2) -0.0015(19)
C250 0.091(5) 0.031(5) 0.076(6) 0.014(4) 0.015(5) -0.026(4)
C251 0.095(5) 0.036(4) 0.094(5) 0.017(4) 0.029(4) -0.014(4)
C220 0.036(3) 0.037(3) 0.041(3) 0.014(3) 0.019(2) 0.005(2)
C221 0.041(4) 0.029(4) 0.040(4) 0.004(3) 0.017(3) 0.001(3)

loop_
_atom_type_symbol
_atom_type_scat_dispersion_real
_atom_type_scat_dispersion_imag
_atom_type_scat_Cromer_Mann_a1
_atom_type_scat_Cromer_Mann_b1
_atom_type_scat_Cromer_Mann_a2
_atom_type_scat_Cromer_Mann_b2
_atom_type_scat_Cromer_Mann_a3
_atom_type_scat_Cromer_Mann_b3
_atom_type_scat_Cromer_Mann_a4
_atom_type_scat_Cromer_Mann_b4
_atom_type_scat_Cromer_Mann_c
_atom_type_scat_source
Rh 0.0927 3.6045 19.2957 0.7515 14.3501 8.2176 4.7343 25.8749 1.2892 98.6062 5.3280 'International Tables Vol C 4.2.6.8 and 6.1.1.4'
C 0.0181 0.0091 2.3100 20.8439 1.0200 10.2075 1.5886 0.5687 0.8650 51.6512 0.2156 'International Tables Vol C 4.2.6.8 and 6.1.1.4'
H 0.0000 0.0000 0.4930 10.5109 0.3229 26.1257 0.1402 3.1424 0.0408 57.7998 0.0030 'International Tables Vol C 4.2.6.8 and 6.1.1.4'
F 0.0727 0.0534 3.5392 10.2825 2.6412 4.2944 1.5170 0.2615 1.0243 26.1476 0.2776 'International Tables Vol C 4.2.6.8 and 6.1.1.4'
P 0.2955 0.4335 6.4345 1.9067 4.1791 27.1570 1.7800 0.5260 1.4908 68.1645 1.1149 'International Tables Vol C 4.2.6.8 and 6.1.1.4'
B 0.0090 0.0039 2.0545 23.2185 1.3326 1.0210 1.0979 60.3498 0.7068 0.1403 -0.1932 'International Tables Vol C 4.2.6.8 and 6.1.1.4'

loop_
_geom_angle_atom_site_label_1
_geom_angle_atom_site_label_2
_geom_angle_atom_site_label_3
_geom_angle
_geom_angle_publ_flag
C2 C1 C6 109.86(19) yes
C2 C1 P1 111.67(15) yes
C6 C1 P1 117.13(16) yes
C2 C1 H11 107.2 no
C6 C1 H11 105.5 no
P1 C1 H11 104.7 no
C1 C2 C3 110.72(19) yes
C1 C2 H21 110.3 no
C3 C2 H21 109.6 no
C1 C2 H22 107.5 no
C3 C2 H22 110.6 no
H21 C2 H22 108.0 no
C2 C3 C4 111.5(2) yes
C2 C3 H31 108.5 no
C4 C3 H31 108.1 no
C2 C3 H32 109.6 no
C4 C3 H32 110.0 no
H31 C3 H32 109.0 no
C3 C4 C5 111.9(2) yes
C3 C4 H41 109.9 no
C5 C4 H41 110.0 no
C3 C4 H42 108.2 no
C5 C4 H42 108.2 no
H41 C4 H42 108.5 no
C4 C5 C6 111.0(2) yes
C4 C5 H51 109.0 no
C6 C5 H51 108.2 no
C4 C5 H52 109.1 no
C6 C5 H52 109.1 no
H51 C5 H52 110.4 no
C1 C6 C5 110.1(2) yes
C1 C6 H61 111.2 no
C5 C6 H61 109.6 no
C1 C6 H62 107.5 no
C5 C6 H62 109.5 no
H61 C6 H62 109.0 no
C8 C7 C12 109.66(19) yes
C8 C7 P1 113.97(16) yes
C12 C7 P1 113.23(16) yes
C8 C7 H71 107.2 no
C12 C7 H71 106.3 no
P1 C7 H71 106.0 no
C7 C8 C9 110.1(2) yes
C7 C8 H81 108.4 no
C9 C8 H81 109.5 no
C7 C8 H82 110.4 no
C9 C8 H82 109.7 no
H81 C8 H82 108.6 no
C8 C9 C10 111.6(2) yes
C8 C9 H91 109.4 no
C10 C9 H91 109.7 no
C8 C9 H92 109.0 no
C10 C9 H92 108.1 no
H91 C9 H92 109.0 no
C9 C10 C11 111.0(2) yes
C9 C10 H101 108.9 no
C11 C10 H101 107.6 no
C9 C10 H102 109.5 no
C11 C10 H102 109.1 no
H101 C10 H102 110.7 no
C10 C11 C12 111.7(2) yes
C10 C11 H111 108.8 no
C12 C11 H111 109.0 no
C10 C11 H112 108.3 no
C12 C11 H112 108.8 no
H111 C11 H112 110.1 no
C7 C12 C11 110.5(2) yes
C7 C12 H121 108.8 no
C11 C12 H121 108.4 no
C7 C12 H122 108.8 no
C11 C12 H122 110.8 no
H121 C12 H122 109.6 no
C14 C13 P1 110.05(15) yes
C14 C13 H131 111.6 no
P1 C13 H131 109.1 no
C14 C13 H132 109.9 no
P1 C13 H132 107.5 no
H131 C13 H132 108.6 no
C13 C14 P2 109.51(16) yes
C13 C14 H141 110.8 no
P2 C14 H141 109.0 no
C13 C14 H142 109.6 no
P2 C14 H142 106.4 no
H141 C14 H142 111.3 no
C16 C15 C20 109.73(19) yes
C16 C15 P2 111.20(15) yes
C20 C15 P2 113.81(16) yes
C16 C15 H151 107.6 no
C20 C15 H151 108.2 no
P2 C15 H151 106.0 no
C15 C16 C17 111.5(2) yes
C15 C16 H161 108.5 no
C17 C16 H161 108.8 no
C15 C16 H162 108.2 no
C17 C16 H162 110.1 no
H161 C16 H162 109.7 no
C16 C17 C18 112.0(2) yes
C16 C17 H171 110.0 no
C18 C17 H171 109.8 no
C16 C17 H172 107.8 no
C18 C17 H172 107.4 no
H171 C17 H172 109.8 no
C17 C18 C19 110.7(2) yes
C17 C18 H181 108.9 no
C19 C18 H181 109.2 no
C17 C18 H182 109.7 no
C19 C18 H182 109.3 no
H181 C18 H182 109.2 no
C18 C19 C20 111.7(2) yes
C18 C19 H191 109.6 no
C20 C19 H191 108.8 no
C18 C19 H192 108.0 no
C20 C19 H192 109.5 no
H191 C19 H192 109.2 no
C15 C20 C19 111.0(2) yes
C15 C20 H201 107.8 no
C19 C20 H201 109.1 no
C15 C20 H202 110.0 no
C19 C20 H202 110.8 no
H201 C20 H202 108.1 no
C7 P1 C1 103.74(10) yes
C7 P1 C13 105.70(11) yes
C1 P1 C13 100.11(10) yes
C7 P1 Rh1 115.60(7) yes
C1 P1 Rh1 119.71(7) yes
C13 P1 Rh1 110.13(8) yes
C15 P2 C14 103.27(10) yes
C15 P2 Rh1 116.66(7) yes
C14 P2 Rh1 110.53(8) yes
C15 P2 C210 99.42(15) yes
C14 P2 C210 101.42(17) yes
Rh1 P2 C210 122.90(13) yes
C15 P2 C14 103.27(10) yes
C15 P2 Rh1 116.66(7) yes
C14 P2 Rh1 110.53(8) yes
C15 P2 C211 111.74(18) yes
C14 P2 C211 106.7(2) yes
Rh1 P2 C211 107.48(14) yes
C28 C27 C32 114.37(19) yes
C28 C27 B1 118.80(18) yes
C32 C27 B1 125.65(18) yes
C28 C27 Rh1 68.56(12) yes
C32 C27 Rh1 65.02(11) yes
B1 C27 Rh1 146.94(14) yes
C27 C28 C29 122.3(2) yes
C27 C28 Rh1 77.54(12) yes
C29 C28 Rh1 70.67(12) yes
C27 C28 H281 120.1 no
C29 C28 H281 117.5 no
Rh1 C28 H281 124.4 no
C28 C29 C30 121.42(19) yes
C28 C29 C33 119.0(2) yes
C30 C29 C33 118.3(2) yes
C28 C29 Rh1 73.90(12) yes
C30 C29 Rh1 74.70(12) yes
C33 C29 Rh1 134.85(16) yes
C29 C30 C31 117.0(2) yes
C29 C30 Rh1 70.41(12) yes
C31 C30 Rh1 68.68(12) yes
C29 C30 H301 121.3 no
C31 C30 H301 121.6 no
Rh1 C30 H301 128.6 no
C30 C31 C32 120.6(2) yes
C30 C31 C34 119.1(2) yes
C32 C31 C34 119.5(2) yes
C30 C31 Rh1 76.27(13) yes
C32 C31 Rh1 71.68(12) yes
C34 C31 Rh1 132.95(16) yes
C31 C32 C27 123.02(19) yes
C31 C32 Rh1 71.77(12) yes
C27 C32 Rh1 80.61(12) yes
C31 C32 H321 116.7 no
C27 C32 H321 120.1 no
Rh1 C32 H321 124.1 no
C29 C33 F2 110.2(2) yes
C29 C33 F3 112.9(2) yes
F2 C33 F3 106.6(2) yes
C29 C33 F1 113.1(2) yes
F2 C33 F1 106.9(2) yes
F3 C33 F1 106.8(2) yes
C31 C34 F4 110.0(2) yes
C31 C34 F6 113.36(19) yes
F4 C34 F6 106.0(2) yes
C31 C34 F5 113.4(2) yes
F4 C34 F5 106.9(2) yes
F6 C34 F5 106.9(2) yes
C36 C35 C40 115.24(19) yes
C36 C35 B1 119.81(19) yes
C40 C35 B1 124.54(19) yes
C35 C36 C37 122.5(2) yes
C35 C36 H361 118.9 no
C37 C36 H361 118.5 no
C36 C37 C38 120.9(2) yes
C36 C37 C41 119.0(2) yes
C38 C37 C41 120.0(2) yes
C37 C38 C39 117.9(2) yes
C37 C38 H381 121.2 no
C39 C38 H381 120.9 no
C38 C39 C40 121.2(2) yes
C38 C39 C42 119.1(2) yes
C40 C39 C42 119.6(2) yes
C35 C40 C39 122.1(2) yes
C35 C40 H401 119.2 no
C39 C40 H401 118.6 no
C37 C41 F8 111.2(3) yes
C37 C41 F9 113.0(3) yes
F8 C41 F9 105.0(2) yes
C37 C41 F7 113.8(2) yes
F8 C41 F7 107.4(3) yes
F9 C41 F7 105.9(3) yes
C39 C42 F10 111.6(2) yes
C39 C42 F11 112.5(2) yes
F10 C42 F11 105.3(2) yes
C39 C42 F12 113.3(2) yes
F10 C42 F12 106.6(2) yes
F11 C42 F12 107.1(2) yes
C44 C43 C48 115.34(19) yes
C44 C43 B1 121.61(18) yes
C48 C43 B1 122.98(19) yes
C43 C44 C45 122.4(2) yes
C43 C44 H441 119.1 no
C45 C44 H441 118.5 no
C44 C45 C46 120.8(2) yes
C44 C45 C49 119.4(2) yes
C46 C45 C49 119.6(2) yes
C45 C46 C47 118.0(2) yes
C45 C46 H461 121.3 no
C47 C46 H461 120.7 no
C46 C47 C48 120.9(2) yes
C46 C47 C50 120.3(2) yes
C48 C47 C50 118.7(2) yes
C43 C48 C47 122.3(2) yes
C43 C48 H481 119.3 no
C47 C48 H481 118.5 no
C45 C49 F15 111.3(3) yes
C45 C49 F14 113.9(2) yes
F15 C49 F14 105.9(3) yes
C45 C49 F13 112.6(3) yes
F15 C49 F13 106.7(3) yes
F14 C49 F13 105.9(3) yes
C47 C50 F17 111.4(2) yes
C47 C50 F16 115.3(3) yes
F17 C50 F16 103.5(3) yes
C47 C50 F18 113.8(2) yes
F17 C50 F18 102.1(3) yes
F16 C50 F18 109.4(3) yes
C52 C51 C56 115.59(19) yes
C52 C51 B1 119.65(18) yes
C56 C51 B1 124.36(19) yes
C51 C52 C53 122.2(2) yes
C51 C52 H521 119.0 no
C53 C52 H521 118.7 no
C52 C53 C54 121.0(2) yes
C52 C53 C57 119.9(2) yes
C54 C53 C57 119.1(2) yes
C53 C54 C55 118.2(2) yes
C53 C54 H541 122.1 no
C55 C54 H541 119.7 no
C54 C55 C56 120.8(2) yes
C54 C55 C58 120.4(2) yes
C56 C55 C58 118.8(2) yes
C51 C56 C55 122.2(2) yes
C51 C56 H561 119.0 no
C55 C56 H561 118.8 no
C53 C57 F20 111.3(2) yes
C53 C57 F19 113.4(2) yes
F20 C57 F19 104.4(2) yes
C53 C57 F21 113.2(2) yes
F20 C57 F21 105.2(2) yes
F19 C57 F21 108.7(2) yes
C55 C58 F23 113.3(2) yes
C55 C58 F24 112.6(2) yes
F23 C58 F24 105.5(2) yes
C55 C58 F22 112.3(2) yes
F23 C58 F22 105.8(2) yes
F24 C58 F22 106.7(2) yes
C27 B1 C51 105.30(16) yes
C27 B1 C35 113.79(17) yes
C51 B1 C35 101.99(16) yes
C27 B1 C43 111.18(17) yes
C51 B1 C43 111.37(17) yes
C35 B1 C43 112.61(17) yes
C29 Rh1 C31 62.85(8) yes
C29 Rh1 C32 74.18(7) yes
C31 Rh1 C32 36.55(7) yes
C29 Rh1 C28 35.44(8) yes
C31 Rh1 C28 74.00(8) yes
C32 Rh1 C28 61.74(7) yes
C29 Rh1 C30 34.88(8) yes
C31 Rh1 C30 35.04(8) yes
C32 Rh1 C30 63.80(7) yes
C28 Rh1 C30 62.89(8) yes
C29 Rh1 C27 62.39(7) yes
C31 Rh1 C27 63.30(7) yes
C32 Rh1 C27 34.37(7) yes
C28 Rh1 C27 33.91(7) yes
C30 Rh1 C27 73.84(7) yes
C29 Rh1 P2 104.55(6) yes
C31 Rh1 P2 156.18(6) yes
C32 Rh1 P2 164.69(6) yes
C28 Rh1 P2 108.14(5) yes
C30 Rh1 P2 123.74(6) yes
C29 Rh1 P1 164.39(6) yes
C31 Rh1 P1 104.18(6) yes
C32 Rh1 P1 100.82(5) yes
C28 Rh1 P1 153.86(5) yes
C30 Rh1 P1 129.58(6) yes
C27 Rh1 P2 131.25(5) yes
C27 Rh1 P1 121.36(5) yes
P2 Rh1 P1 84.17(2) yes
C231 C240 C250 107.30(7) yes
C231 C240 H2401 110.4 no
C250 C240 H2401 108.5 no
C231 C240 H2402 110.7 no
C250 C240 H2402 110.8 no
H2401 C240 H2402 109.1 no
C230 C241 C251 107.38(7) yes
C230 C241 H2411 110.4 no
C251 C241 H2411 109.5 no
C230 C241 H2412 109.4 no
C251 C241 H2412 109.8 no
H2411 C241 H2412 110.3 no
C241 C230 C220 108.43(7) yes
C241 C230 H2301 111.4 no
C220 C230 H2301 110.1 no
C241 C230 H2302 110.0 no
C220 C230 H2302 107.9 no
H2301 C230 H2302 108.9 no
C240 C231 C221 108.39(7) yes
C240 C231 H2311 109.6 no
C221 C231 H2311 109.3 no
C240 C231 H2312 110.9 no
C221 C231 H2312 109.1 no
H2311 C231 H2312 109.6 no
P2 C210 C261 114.0(3) yes
P2 C210 C220 113.7(3) yes
C261 C210 C220 107.82(7) yes
P2 C210 H2101 106.5 no
C261 C210 H2101 105.5 no
C220 C210 H2101 109.0 no
P2 C211 C260 112.1(3) yes
P2 C211 C221 107.1(4) yes
C260 C211 C221 107.89(7) yes
P2 C211 H2111 109.8 no
C260 C211 H2111 110.5 no
C221 C211 H2111 109.4 no
C211 C260 C250 105.79(7) yes
C211 C260 H2601 109.3 no
C250 C260 H2601 110.5 no
C211 C260 H2602 110.8 no
C250 C260 H2602 111.5 no
H2601 C260 H2602 108.9 no
C210 C261 C251 105.76(7) yes
C210 C261 H2611 109.3 no
C251 C261 H2611 109.4 no
C210 C261 H2612 112.0 no
C251 C261 H2612 111.0 no
H2611 C261 H2612 109.3 no
C240 C250 C260 108.43(7) yes
C240 C250 H2501 109.6 no
C260 C250 H2501 108.9 no
C240 C250 H2502 109.9 no
C260 C250 H2502 109.6 no
H2501 C250 H2502 110.5 no
C241 C251 C261 108.46(7) yes
C241 C251 H2511 109.1 no
C261 C251 H2511 107.3 no
C241 C251 H2512 110.9 no
C261 C251 H2512 109.7 no
H2511 C251 H2512 111.3 no
C210 C220 C230 105.78(7) yes
C210 C220 H2201 110.6 no
C230 C220 H2201 111.2 no
C210 C220 H2202 110.3 no
C230 C220 H2202 108.0 no
H2201 C220 H2202 110.9 no
C211 C221 C231 105.81(7) yes
C211 C221 H2211 111.6 no
C231 C221 H2211 111.7 no
C211 C221 H2212 107.8 no
C231 C221 H2212 108.7 no
H2211 C221 H2212 111.0 no

loop_
_geom_bond_atom_site_label_1
_geom_bond_atom_site_label_2
_geom_bond_distance
_geom_bond_publ_flag
C1 C2 1.531(3) yes
C1 C6 1.532(3) yes
C1 P1 1.852(2) yes
C1 H11 0.987 no
C2 C3 1.530(3) yes
C2 H21 0.984 no
C2 H22 0.976 no
C3 C4 1.518(4) yes
C3 H31 0.980 no
C3 H32 0.989 no
C4 C5 1.529(4) yes
C4 H41 0.989 no
C4 H42 0.975 no
C5 C6 1.531(3) yes
C5 H51 0.984 no
C5 H52 0.982 no
C6 H61 0.976 no
C6 H62 0.978 no
C7 C8 1.538(3) yes
C7 C12 1.534(3) yes
C7 P1 1.852(2) yes
C7 H71 0.994 no
C8 C9 1.532(4) yes
C8 H81 0.985 no
C8 H82 0.975 no
C9 C10 1.525(4) yes
C9 H91 0.985 no
C9 H92 0.991 no
C10 C11 1.524(4) yes
C10 H101 0.987 no
C10 H102 0.985 no
C11 C12 1.531(3) yes
C11 H111 0.977 no
C11 H112 0.990 no
C12 H121 0.990 no
C12 H122 0.989 no
C13 C14 1.522(3) yes
C13 P1 1.835(2) yes
C13 H131 0.973 no
C13 H132 0.979 no
C14 P2 1.836(2) yes
C14 H141 0.981 no
C14 H142 0.979 no
C15 C16 1.535(3) yes
C15 C20 1.535(3) yes
C15 P2 1.854(2) yes
C15 H151 0.991 no
C16 C17 1.528(3) yes
C16 H161 0.986 no
C16 H162 0.965 no
C17 C18 1.524(4) yes
C17 H171 0.977 no
C17 H172 0.982 no
C18 C19 1.513(4) yes
C18 H181 0.988 no
C18 H182 0.989 no
C19 C20 1.533(3) yes
C19 H191 0.992 no
C19 H192 1.001 no
C20 H201 0.975 no
C20 H202 0.986 no
P1 Rh1 2.2634(5) yes
P2 Rh1 2.2720(5) yes
P2 C210 1.856(4) yes
P2 Rh1 2.2720(5) yes
P2 C211 1.900(5) yes
F1 C33 1.330(3) yes
F2 C33 1.340(3) yes
F3 C33 1.339(3) yes
F4 C34 1.339(3) yes
F5 C34 1.331(3) yes
F6 C34 1.334(3) yes
F7 C41 1.326(4) yes
F8 C41 1.336(4) yes
F9 C41 1.335(3) yes
F10 C42 1.347(3) yes
F11 C42 1.340(3) yes
F12 C42 1.326(3) yes
F13 C49 1.317(4) yes
F14 C49 1.320(3) yes
F15 C49 1.331(4) yes
F16 C50 1.290(3) yes
F17 C50 1.343(4) yes
F18 C50 1.284(4) yes
F19 C57 1.337(3) yes
F20 C57 1.342(3) yes
F21 C57 1.322(3) yes
F22 C58 1.327(3) yes
F23 C58 1.336(3) yes
F24 C58 1.333(3) yes
C27 C28 1.412(3) yes
C27 C32 1.414(3) yes
C27 B1 1.651(3) yes
C27 Rh1 2.472(2) yes
C28 C29 1.422(3) yes
C28 Rh1 2.356(2) yes
C28 H281 0.998 no
C29 C30 1.405(3) yes
C29 C33 1.504(3) yes
C29 Rh1 2.314(2) yes
C30 C31 1.400(3) yes
C30 Rh1 2.369(2) yes
C30 H301 0.967 no
C31 C32 1.425(3) yes
C31 C34 1.493(3) yes
C31 Rh1 2.272(2) yes
C32 Rh1 2.271(2) yes
C32 H321 0.979 no
C35 C36 1.400(3) yes
C35 C40 1.404(3) yes
C35 B1 1.649(3) yes
C36 C37 1.391(3) yes
C36 H361 0.955 no
C37 C38 1.384(4) yes
C37 C41 1.487(4) yes
C38 C39 1.379(4) yes
C38 H381 0.953 no
C39 C40 1.394(3) yes
C39 C42 1.494(3) yes
C40 H401 0.954 no
C43 C44 1.403(3) yes
C43 C48 1.400(3) yes
C43 B1 1.635(3) yes
C44 C45 1.390(3) yes
C44 H441 0.954 no
C45 C46 1.386(3) yes
C45 C49 1.496(3) yes
C46 C47 1.382(3) yes
C46 H461 0.949 no
C47 C48 1.394(3) yes
C47 C50 1.491(3) yes
C48 H481 0.958 no
C51 C52 1.406(3) yes
C51 C56 1.398(3) yes
C51 B1 1.650(3) yes
C52 C53 1.384(3) yes
C52 H521 0.960 no
C53 C54 1.386(3) yes
C53 C57 1.493(3) yes
C54 C55 1.381(3) yes
C54 H541 0.937 no
C55 C56 1.395(3) yes
C55 C58 1.492(3) yes
C56 H561 0.956 no
C240 C231 1.517(5) yes
C240 C250 1.524(6) yes
C240 H2401 0.973 no
C240 H2402 0.976 no
C241 C230 1.530(5) yes
C241 C251 1.550(5) yes
C241 H2411 0.980 no
C241 H2412 0.983 no
C230 C220 1.576(5) yes
C230 H2301 0.992 no
C230 H2302 0.974 no
C231 C221 1.577(6) yes
C231 H2311 0.970 no
C231 H2312 0.970 no
C210 C261 1.531(5) yes
C210 C220 1.551(5) yes
C210 H2101 0.984 no
C211 C260 1.548(5) yes
C211 C221 1.564(6) yes
C211 H2111 0.996 no
C260 C250 1.578(6) yes
C260 H2601 0.981 no
C260 H2602 0.978 no
C261 C251 1.571(5) yes
C261 H2611 0.981 no
C261 H2612 0.989 no
C250 H2501 0.980 no
C250 H2502 0.965 no
C251 H2511 0.981 no
C251 H2512 0.974 no
C220 H2201 0.958 no
C220 H2202 0.999 no
C221 H2211 0.964 no
C221 H2212 0.988 no

loop_
_geom_hbond_atom_site_label_D
_geom_hbond_atom_site_label_H
_geom_hbond_atom_site_label_A
_geom_hbond_angle_DHA
_geom_hbond_distance_DH
_geom_hbond_distance_HA
_geom_hbond_distance_DA
_geom_hbond_publ_flag
C40 H401 C44 124.24(7) 0.954 2.436 3.076(4) yes
C241 H2412 C46 167.85(10) 0.983 2.593 3.559(4) yes
C260 H2101 C20 157.8(4) 1.170 2.576 3.685(4) yes
